data_7115383
loop_
_publ_author_name
'Apoorva Upadhyay'
'Saurabh Kumar Singh'
'Chinmoy Das'
'Ranajit Mondol'
'Stuart K. Langley'
'Keith S. Murray'
'Gopalan Rajaraman'
'Maheswaran Shanmugam'

_publ_section_title
;
 Enhancing the effective energy barrier of a Dy(III) SMM using a bridged
 diamagnetic Zn(II) ion
;
_journal_name_full Chem.Commun.
_journal_page_first 8838
_journal_paper_doi 10.1039/C4cc02094D
_journal_volume 50
_journal_year 2014
_chemical_formula_sum 'C32 H35 Dy N4 O14 Zn'
_chemical_formula_weight 927.51
_chemical_name_systematic
; 
 ? 
;
_space_group_IT_number 2
_symmetry_cell_setting triclinic
_symmetry_space_group_name_Hall '-P 1'
_symmetry_space_group_name_H-M 'P -1'
_atom_sites_solution_hydrogens geom
_atom_sites_solution_primary direct
_atom_sites_solution_secondary difmap
_audit_creation_method SHELXL-97
_cell_angle_alpha 105.8880(10)
_cell_angle_beta 91.753(5)
_cell_angle_gamma 94.464(6)
_cell_formula_units_Z 2
_cell_length_a 11.132(5)
_cell_length_b 12.522(6)
_cell_length_c 13.219(6)
_cell_measurement_reflns_used 3658
_cell_measurement_temperature 100(2)
_cell_measurement_theta_max 29.2
_cell_measurement_theta_min 3.1
_cell_volume 1764.3(14)
_computing_cell_refinement
;
CrystalClear-SM Expert 2.1 b24 (Rigaku, 2012)
;
_computing_data_collection
;
CrystalClear-SM Expert 2.1 b24 (Rigaku, 2012)
;
_computing_data_reduction
;
CrystalClear-SM Expert 2.1 b24 (Rigaku, 2012)
;
_computing_molecular_graphics 'Bruker SHELXTL'
_computing_publication_material 'Bruker SHELXTL'
_computing_structure_refinement 'SHELXL-97 (Sheldrick, 2008)'
_computing_structure_solution 'SHELXS-97 (Sheldrick, 2008)'
_diffrn_ambient_temperature 100(2)
_diffrn_measured_fraction_theta_full 0.950
_diffrn_measured_fraction_theta_max 0.950
_diffrn_measurement_device_type
;
Rigaku Saturn724+ (4x4 bin mode)
;
_diffrn_measurement_method 'profile data from \w-scans'
_diffrn_radiation_monochromator graphite
_diffrn_radiation_source 'fine-focus sealed tube'
_diffrn_radiation_type MoK\a
_diffrn_radiation_wavelength 0.71075
_diffrn_reflns_av_R_equivalents 0.0361
_diffrn_reflns_av_sigmaI/netI 0.0340
_diffrn_reflns_limit_h_max 15
_diffrn_reflns_limit_h_min -14
_diffrn_reflns_limit_k_max 17
_diffrn_reflns_limit_k_min -13
_diffrn_reflns_limit_l_max 17
_diffrn_reflns_limit_l_min -18
_diffrn_reflns_number 29756
_diffrn_reflns_theta_full 29.17
_diffrn_reflns_theta_max 29.17
_diffrn_reflns_theta_min 3.08
_exptl_absorpt_coefficient_mu 2.855
_exptl_absorpt_correction_T_max 0.8252
_exptl_absorpt_correction_T_min 0.3873
_exptl_absorpt_correction_type numerical
_exptl_crystal_colour 'Pale Yellow'
_exptl_crystal_density_diffrn 1.746
_exptl_crystal_density_method 'not measured'
_exptl_crystal_description Prism
_exptl_crystal_F_000 926
_exptl_crystal_size_max 0.41
_exptl_crystal_size_mid 0.21
_exptl_crystal_size_min 0.07
_refine_diff_density_max 1.262
_refine_diff_density_min -1.825
_refine_diff_density_rms 0.129
_refine_ls_extinction_method none
_refine_ls_goodness_of_fit_ref 1.056
_refine_ls_hydrogen_treatment constr
_refine_ls_matrix_type full
_refine_ls_number_parameters 471
_refine_ls_number_reflns 9054
_refine_ls_number_restraints 0
_refine_ls_restrained_S_all 1.056
_refine_ls_R_factor_all 0.0378
_refine_ls_R_factor_gt 0.0355
_refine_ls_shift/su_max 0.001
_refine_ls_shift/su_mean 0.000
_refine_ls_structure_factor_coef Fsqd
_refine_ls_weighting_details 'calc w=1/[\s^2^(Fo^2^)+(0.0397P)^2^+5.3666P] where P=(Fo^2^+2Fc^2^)/3'
_refine_ls_weighting_scheme calc
_refine_ls_wR_factor_gt 0.0892
_refine_ls_wR_factor_ref 0.0908
_reflns_number_gt 8566
_reflns_number_total 9054
_reflns_threshold_expression >2sigma(I)
_cod_data_source_file c4cc02094d2.cif
_cod_data_source_block shelxl
_cod_original_sg_symbol_H-M P-1
_cod_database_code 7115383

loop_
_symmetry_equiv_pos_as_xyz
'x, y, z'
'-x, -y, -z'

loop_
_atom_site_label
_atom_site_type_symbol
_atom_site_fract_x
_atom_site_fract_y
_atom_site_fract_z
_atom_site_U_iso_or_equiv
_atom_site_adp_type
_atom_site_occupancy
_atom_site_symmetry_multiplicity
_atom_site_calc_flag
_atom_site_refinement_flags
Zn2 Zn 0.49521(3) 0.19007(3) 0.29115(3) 0.01618(8) Uani 1 1 d .
Dy1 Dy 0.282025(13) 0.304222(13) 0.170282(11) 0.01723(6) Uani 1 1 d .
O1S O 0.8511(3) 0.3574(3) 0.1638(2) 0.0465(9) Uani 1 1 d .
O2S O 0.9306(4) 0.2760(3) -0.1910(3) 0.0584(10) Uani 1 1 d .
O11 O 0.4549(2) 0.2135(2) 0.15002(18) 0.0188(5) Uani 1 1 d .
O12 O 0.3995(2) 0.3085(2) 0.00757(18) 0.0201(5) Uani 1 1 d .
O31 O 0.3987(2) 0.3328(2) 0.32317(18) 0.0186(4) Uani 1 1 d .
O32 O 0.1922(2) 0.4157(2) 0.3319(2) 0.0226(5) Uani 1 1 d .
O51 O 0.2111(2) 0.1609(2) 0.2395(2) 0.0230(5) Uani 1 1 d .
O52 O 0.3544(2) 0.1021(2) 0.32849(18) 0.0193(5) Uani 1 1 d .
O61 O 0.2141(2) 0.4707(2) 0.1284(2) 0.0265(5) Uani 1 1 d .
O62 O 0.3916(2) 0.4955(2) 0.2071(2) 0.0295(6) Uani 1 1 d .
O63 O 0.2965(3) 0.6404(3) 0.2060(3) 0.0432(8) Uani 1 1 d .
O71 O 0.1942(2) 0.1608(2) 0.0186(2) 0.0260(5) Uani 1 1 d .
O72 O 0.0722(2) 0.2717(2) 0.1153(2) 0.0250(5) Uani 1 1 d .
O73 O -0.0197(4) 0.1258(5) -0.0302(4) 0.0828(15) Uani 1 1 d .
N11 N 0.6069(2) 0.0673(2) 0.2183(2) 0.0168(5) Uani 1 1 d .
N31 N 0.5951(2) 0.2728(2) 0.4288(2) 0.0180(5) Uani 1 1 d .
N61 N 0.3018(3) 0.5382(3) 0.1805(3) 0.0272(6) Uani 1 1 d .
N71 N 0.0880(3) 0.1885(3) 0.0379(3) 0.0357(8) Uani 1 1 d .
C1S C 0.7853(4) 0.3743(3) 0.0792(3) 0.0291(8) Uani 1 1 d .
H1S1 H 0.7085 0.4029 0.1030 0.044 Uiso 1 1 calc R
H1S2 H 0.7695 0.3034 0.0242 0.044 Uiso 1 1 calc R
H1S3 H 0.8315 0.4283 0.0508 0.044 Uiso 1 1 calc R
C2S C 1.0281(5) 0.3578(5) -0.1474(5) 0.0573(14) Uani 1 1 d .
H2S1 H 0.9965 0.4253 -0.1039 0.086 Uiso 1 1 calc R
H2S2 H 1.0724 0.3758 -0.2044 0.086 Uiso 1 1 calc R
H2S3 H 1.0825 0.3287 -0.1037 0.086 Uiso 1 1 calc R
C11 C 0.6007(3) 0.1063(3) 0.0457(2) 0.0166(6) Uani 1 1 d .
C12 C 0.6550(3) 0.0776(3) -0.0528(2) 0.0186(6) Uani 1 1 d .
H12A H 0.7126 0.0239 -0.0655 0.022 Uiso 1 1 calc R
C13 C 0.6250(3) 0.1271(3) -0.1299(3) 0.0208(6) Uani 1 1 d .
H13A H 0.6631 0.1081 -0.1950 0.025 Uiso 1 1 calc R
C14 C 0.5393(3) 0.2051(3) -0.1136(3) 0.0205(6) Uani 1 1 d .
H14A H 0.5188 0.2389 -0.1672 0.025 Uiso 1 1 calc R
C15 C 0.4851(3) 0.2320(3) -0.0192(2) 0.0176(6) Uani 1 1 d .
C16 C 0.5136(3) 0.1831(3) 0.0623(2) 0.0155(6) Uani 1 1 d .
C17 C 0.6358(3) 0.0486(3) 0.1212(3) 0.0171(6) Uani 1 1 d .
H17A H 0.6861 -0.0100 0.0968 0.021 Uiso 1 1 calc R
C18 C 0.6535(3) -0.0027(3) 0.2772(3) 0.0179(6) Uani 1 1 d .
C19 C 0.5811(3) -0.0332(3) 0.3506(3) 0.0210(6) Uani 1 1 d .
H19A H 0.5041 -0.0058 0.3626 0.025 Uiso 1 1 calc R
C20 C 0.6222(3) -0.1042(3) 0.4062(3) 0.0248(7) Uani 1 1 d .
H20A H 0.5722 -0.1262 0.4553 0.030 Uiso 1 1 calc R
C21 C 0.7347(3) -0.1429(3) 0.3907(3) 0.0273(8) Uani 1 1 d .
H21A H 0.7617 -0.1920 0.4283 0.033 Uiso 1 1 calc R
C22 C 0.8084(3) -0.1098(3) 0.3199(3) 0.0274(8) Uani 1 1 d .
H22A H 0.8863 -0.1356 0.3098 0.033 Uiso 1 1 calc R
C23 C 0.7688(3) -0.0390(3) 0.2635(3) 0.0227(7) Uani 1 1 d .
H23A H 0.8201 -0.0156 0.2160 0.027 Uiso 1 1 calc R
C24 C 0.3618(4) 0.3556(4) -0.0745(3) 0.0315(9) Uani 1 1 d .
H24A H 0.4226 0.3465 -0.1276 0.047 Uiso 1 1 calc R
H24B H 0.3527 0.4351 -0.0445 0.047 Uiso 1 1 calc R
H24C H 0.2844 0.3173 -0.1075 0.047 Uiso 1 1 calc R
C31 C 0.4276(3) 0.3750(3) 0.5107(3) 0.0195(6) Uani 1 1 d .
C32 C 0.3817(3) 0.4247(3) 0.6100(3) 0.0237(7) Uani 1 1 d .
H32A H 0.4283 0.4290 0.6727 0.028 Uiso 1 1 calc R
C33 C 0.2710(4) 0.4666(3) 0.6169(3) 0.0275(7) Uani 1 1 d .
H33A H 0.2400 0.4970 0.6839 0.033 Uiso 1 1 calc R
C34 C 0.2040(3) 0.4643(3) 0.5253(3) 0.0256(7) Uani 1 1 d .
H34A H 0.1274 0.4932 0.5300 0.031 Uiso 1 1 calc R
C35 C 0.2487(3) 0.4202(3) 0.4285(3) 0.0206(6) Uani 1 1 d .
C36 C 0.3612(3) 0.3729(3) 0.4179(3) 0.0179(6) Uani 1 1 d .
C37 C 0.5473(3) 0.3364(3) 0.5087(3) 0.0201(6) Uani 1 1 d .
H37A H 0.5955 0.3603 0.5727 0.024 Uiso 1 1 calc R
C38 C 0.7179(3) 0.2508(3) 0.4430(3) 0.0203(6) Uani 1 1 d .
C39 C 0.7949(3) 0.2551(3) 0.3628(3) 0.0213(6) Uani 1 1 d .
H39A H 0.7653 0.2709 0.3008 0.026 Uiso 1 1 calc R
C40 C 0.9164(3) 0.2360(3) 0.3742(3) 0.0290(8) Uani 1 1 d .
H40A H 0.9692 0.2376 0.3194 0.035 Uiso 1 1 calc R
C41 C 0.9587(4) 0.2150(3) 0.4650(4) 0.0324(9) Uani 1 1 d .
H41A H 1.0416 0.2043 0.4736 0.039 Uiso 1 1 calc R
C42 C 0.8820(4) 0.2092(3) 0.5442(3) 0.0321(8) Uani 1 1 d .
H42A H 0.9126 0.1940 0.6062 0.039 Uiso 1 1 calc R
C43 C 0.7597(3) 0.2255(3) 0.5337(3) 0.0260(7) Uani 1 1 d .
H43A H 0.7065 0.2195 0.5871 0.031 Uiso 1 1 calc R
C44 C 0.0848(3) 0.4739(3) 0.3354(3) 0.0264(7) Uani 1 1 d .
H44A H 0.0698 0.5110 0.4089 0.040 Uiso 1 1 calc R
H44B H 0.0157 0.4206 0.3036 0.040 Uiso 1 1 calc R
H44C H 0.0959 0.5298 0.2963 0.040 Uiso 1 1 calc R
C51 C 0.2468(3) 0.1011(3) 0.2952(2) 0.0184(6) Uani 1 1 d .
C52 C 0.1549(3) 0.0188(3) 0.3216(3) 0.0234(7) Uani 1 1 d .
H52A H 0.0752 0.0259 0.2919 0.035 Uiso 1 1 calc R
H52B H 0.1525 0.0343 0.3983 0.035 Uiso 1 1 calc R
H52C H 0.1776 -0.0571 0.2918 0.035 Uiso 1 1 calc R

loop_
_atom_site_aniso_label
_atom_site_aniso_U_11
_atom_site_aniso_U_22
_atom_site_aniso_U_33
_atom_site_aniso_U_23
_atom_site_aniso_U_13
_atom_site_aniso_U_12
Zn2 0.01638(16) 0.02037(19) 0.01312(16) 0.00574(14) 0.00223(13) 0.00529(13)
Dy1 0.01493(8) 0.02098(9) 0.01705(8) 0.00644(6) 0.00174(5) 0.00484(5)
O1S 0.0365(16) 0.082(3) 0.0246(14) 0.0147(16) 0.0031(12) 0.0262(17)
O2S 0.060(2) 0.054(2) 0.057(2) 0.0084(19) -0.0119(19) 0.0100(19)
O11 0.0193(11) 0.0270(13) 0.0131(10) 0.0081(9) 0.0053(8) 0.0092(9)
O12 0.0202(11) 0.0265(13) 0.0176(11) 0.0105(10) 0.0030(9) 0.0097(9)
O31 0.0180(10) 0.0222(12) 0.0159(10) 0.0042(9) 0.0032(8) 0.0059(9)
O32 0.0211(11) 0.0249(13) 0.0217(12) 0.0039(10) 0.0038(9) 0.0095(9)
O51 0.0193(11) 0.0265(13) 0.0252(12) 0.0108(11) -0.0003(9) 0.0018(9)
O52 0.0181(10) 0.0234(12) 0.0181(11) 0.0080(10) 0.0030(8) 0.0036(9)
O61 0.0250(12) 0.0277(14) 0.0307(13) 0.0135(11) 0.0036(10) 0.0061(10)
O62 0.0278(13) 0.0313(15) 0.0309(14) 0.0120(12) -0.0030(11) 0.0003(11)
O63 0.058(2) 0.0259(16) 0.0485(19) 0.0156(14) 0.0099(16) 0.0010(14)
O71 0.0222(12) 0.0301(14) 0.0229(12) 0.0012(11) 0.0037(10) 0.0060(10)
O72 0.0217(12) 0.0244(13) 0.0271(13) 0.0031(11) -0.0022(10) 0.0070(10)
O73 0.053(3) 0.090(4) 0.089(4) 0.002(3) -0.018(2) -0.007(2)
N11 0.0159(12) 0.0189(13) 0.0168(12) 0.0064(11) 0.0006(9) 0.0040(10)
N31 0.0171(12) 0.0203(14) 0.0179(12) 0.0076(11) 0.0012(10) 0.0012(10)
N61 0.0351(17) 0.0249(16) 0.0237(15) 0.0100(13) 0.0076(13) 0.0014(13)
N71 0.0337(18) 0.041(2) 0.0336(18) 0.0136(16) -0.0021(14) 0.0031(15)
C1S 0.0292(18) 0.0276(19) 0.0316(19) 0.0100(16) -0.0045(15) 0.0047(15)
C2S 0.046(3) 0.061(4) 0.067(4) 0.021(3) -0.003(3) 0.009(3)
C11 0.0143(13) 0.0208(16) 0.0148(13) 0.0053(12) -0.0003(10) 0.0012(11)
C12 0.0183(14) 0.0205(16) 0.0151(14) 0.0015(12) 0.0022(11) 0.0025(12)
C13 0.0212(15) 0.0259(18) 0.0138(13) 0.0027(13) 0.0022(11) 0.0015(13)
C14 0.0224(15) 0.0255(17) 0.0141(14) 0.0065(13) 0.0006(11) 0.0014(13)
C15 0.0170(14) 0.0210(16) 0.0150(13) 0.0053(12) -0.0012(11) 0.0038(11)
C16 0.0150(13) 0.0181(15) 0.0127(13) 0.0032(12) 0.0015(10) 0.0016(11)
C17 0.0145(13) 0.0186(15) 0.0181(14) 0.0050(12) -0.0015(11) 0.0022(11)
C18 0.0196(14) 0.0171(15) 0.0166(14) 0.0038(12) -0.0030(11) 0.0034(11)
C19 0.0258(16) 0.0219(17) 0.0161(14) 0.0056(13) 0.0001(12) 0.0053(13)
C20 0.0292(17) 0.0261(18) 0.0207(16) 0.0098(14) -0.0025(13) 0.0023(14)
C21 0.0321(18) 0.0243(18) 0.0272(17) 0.0110(15) -0.0107(14) 0.0028(14)
C22 0.0259(17) 0.0264(19) 0.0316(19) 0.0100(16) -0.0045(14) 0.0085(14)
C23 0.0195(15) 0.0257(18) 0.0241(16) 0.0082(14) 0.0000(12) 0.0051(13)
C24 0.035(2) 0.046(2) 0.0241(17) 0.0219(18) 0.0062(15) 0.0197(17)
C31 0.0211(15) 0.0172(16) 0.0189(15) 0.0035(13) 0.0025(12) -0.0003(12)
C32 0.0307(17) 0.0222(17) 0.0167(15) 0.0026(13) 0.0050(13) 0.0016(14)
C33 0.0322(19) 0.0266(19) 0.0196(16) -0.0008(14) 0.0085(14) 0.0021(15)
C34 0.0238(16) 0.0226(18) 0.0281(18) 0.0014(15) 0.0086(14) 0.0051(13)
C35 0.0202(15) 0.0178(16) 0.0229(16) 0.0041(13) 0.0035(12) 0.0018(12)
C36 0.0192(14) 0.0154(15) 0.0185(14) 0.0029(12) 0.0042(11) 0.0020(11)
C37 0.0242(15) 0.0199(16) 0.0158(14) 0.0053(13) -0.0003(12) -0.0001(12)
C38 0.0198(15) 0.0173(16) 0.0227(16) 0.0048(13) -0.0030(12) 0.0000(12)
C39 0.0205(15) 0.0153(15) 0.0270(17) 0.0039(13) 0.0027(13) 0.0011(12)
C40 0.0235(17) 0.0240(19) 0.036(2) 0.0034(16) 0.0015(15) -0.0045(14)
C41 0.0238(17) 0.0223(19) 0.047(2) 0.0035(17) -0.0082(16) 0.0049(14)
C42 0.033(2) 0.027(2) 0.037(2) 0.0102(17) -0.0121(16) 0.0056(15)
C43 0.0284(17) 0.0242(18) 0.0265(17) 0.0101(15) -0.0058(14) 0.0005(14)
C44 0.0198(15) 0.0227(18) 0.036(2) 0.0044(15) 0.0062(14) 0.0095(13)
C51 0.0233(15) 0.0173(15) 0.0144(13) 0.0028(12) 0.0056(11) 0.0049(12)
C52 0.0228(16) 0.0236(18) 0.0243(16) 0.0079(14) 0.0050(13) -0.0016(13)

loop_
_atom_type_symbol
_atom_type_description
_atom_type_scat_dispersion_real
_atom_type_scat_dispersion_imag
_atom_type_scat_source
C C 0.0033 0.0016 'International Tables Vol C Tables 4.2.6.8 and 6.1.1.4'
H H 0.0000 0.0000 'International Tables Vol C Tables 4.2.6.8 and 6.1.1.4'
Dy Dy -0.1892 4.4098 'International Tables Vol C Tables 4.2.6.8 and 6.1.1.4'
N N 0.0061 0.0033 'International Tables Vol C Tables 4.2.6.8 and 6.1.1.4'
O O 0.0106 0.0060 'International Tables Vol C Tables 4.2.6.8 and 6.1.1.4'
Zn Zn 0.2839 1.4301 'International Tables Vol C Tables 4.2.6.8 and 6.1.1.4'

loop_
_geom_angle_atom_site_label_1
_geom_angle_atom_site_label_2
_geom_angle_atom_site_label_3
_geom_angle
O52 Zn2 O11 107.83(10)
O52 Zn2 N31 108.09(10)
O11 Zn2 N31 138.35(11)
O52 Zn2 N11 103.22(11)
O11 Zn2 N11 89.22(10)
N31 Zn2 N11 102.35(11)
O52 Zn2 O31 90.39(10)
O11 Zn2 O31 74.58(9)
N31 Zn2 O31 84.80(10)
N11 Zn2 O31 161.53(10)
O52 Zn2 Dy1 84.89(7)
O11 Zn2 Dy1 40.17(6)
N31 Zn2 Dy1 124.95(8)
N11 Zn2 Dy1 127.06(8)
O31 Zn2 Dy1 40.82(6)
O31 Dy1 O11 65.81(8)
O31 Dy1 O51 75.89(9)
O11 Dy1 O51 83.90(9)
O31 Dy1 O72 137.79(9)
O11 Dy1 O72 140.05(9)
O51 Dy1 O72 75.95(9)
O31 Dy1 O71 142.93(9)
O11 Dy1 O71 87.59(9)
O51 Dy1 O71 76.02(10)
O72 Dy1 O71 54.40(9)
O31 Dy1 O61 117.07(9)
O11 Dy1 O61 135.66(8)
O51 Dy1 O61 140.40(9)
O72 Dy1 O61 70.50(9)
O71 Dy1 O61 99.98(10)
O31 Dy1 O32 65.23(8)
O11 Dy1 O32 130.84(8)
O51 Dy1 O32 80.41(9)
O72 Dy1 O32 79.55(9)
O71 Dy1 O32 131.91(9)
O61 Dy1 O32 73.46(9)
O31 Dy1 O62 73.09(9)
O11 Dy1 O62 94.45(10)
O51 Dy1 O62 146.56(9)
O72 Dy1 O62 121.07(9)
O71 Dy1 O62 137.38(9)
O61 Dy1 O62 51.48(9)
O32 Dy1 O62 75.56(9)
O31 Dy1 O12 115.00(8)
O11 Dy1 O12 63.65(7)
O51 Dy1 O12 133.11(9)
O72 Dy1 O12 107.21(9)
O71 Dy1 O12 70.04(9)
O61 Dy1 O12 77.99(8)
O32 Dy1 O12 146.43(8)
O62 Dy1 O12 72.94(9)
O31 Dy1 N71 149.18(10)
O11 Dy1 N71 113.86(11)
O51 Dy1 N71 73.50(10)
O72 Dy1 N71 27.21(10)
O71 Dy1 N71 27.20(10)
O61 Dy1 N71 85.41(10)
O32 Dy1 N71 105.70(10)
O62 Dy1 N71 135.39(10)
O12 Dy1 N71 89.03(10)
O31 Dy1 N61 93.01(9)
O11 Dy1 N61 117.98(9)
O51 Dy1 N61 149.27(9)
O72 Dy1 N61 95.43(9)
O71 Dy1 N61 123.05(9)
O61 Dy1 N61 26.34(9)
O32 Dy1 N61 68.96(9)
O62 Dy1 N61 25.67(9)
O12 Dy1 N61 77.60(8)
N71 Dy1 N61 111.68(10)
O31 Dy1 Zn2 36.86(6)
O11 Dy1 Zn2 34.34(6)
O51 Dy1 Zn2 63.87(6)
O72 Dy1 Zn2 139.47(7)
O71 Dy1 Zn2 107.84(7)
O61 Dy1 Zn2 148.08(6)
O32 Dy1 Zn2 98.08(6)
O62 Dy1 Zn2 96.73(7)
O12 Dy1 Zn2 96.85(6)
N71 Dy1 Zn2 126.28(8)
N61 Dy1 Zn2 121.77(7)
C16 O11 Zn2 128.29(19)
C16 O11 Dy1 126.22(18)
Zn2 O11 Dy1 105.49(10)
C15 O12 C24 115.4(3)
C15 O12 Dy1 116.17(18)
C24 O12 Dy1 125.6(2)
C36 O31 Zn2 119.3(2)
C36 O31 Dy1 124.6(2)
Zn2 O31 Dy1 102.32(10)
C35 O32 C44 116.4(3)
C35 O32 Dy1 117.25(19)
C44 O32 Dy1 126.3(2)
C51 O51 Dy1 140.7(2)
C51 O52 Zn2 124.7(2)
N61 O61 Dy1 95.4(2)
N61 O62 Dy1 93.9(2)
N71 O71 Dy1 92.5(2)
N71 O72 Dy1 93.4(2)
C17 N11 C18 116.8(3)
C17 N11 Zn2 123.9(2)
C18 N11 Zn2 119.3(2)
C37 N31 C38 117.2(3)
C37 N31 Zn2 122.2(2)
C38 N31 Zn2 120.2(2)
O63 N61 O62 121.5(4)
O63 N61 O61 121.6(3)
O62 N61 O61 116.9(3)
O63 N61 Dy1 165.2(3)
O62 N61 Dy1 60.44(18)
O61 N61 Dy1 58.24(16)
O71 N71 O72 119.6(3)
O71 N71 O73 121.2(4)
O72 N71 O73 119.2(4)
O71 N71 Dy1 60.31(19)
O72 N71 Dy1 59.36(18)
O73 N71 Dy1 177.8(3)
O1S C1S H1S1 109.5
O1S C1S H1S2 109.5
H1S1 C1S H1S2 109.5
O1S C1S H1S3 109.5
H1S1 C1S H1S3 109.5
H1S2 C1S H1S3 109.5
O2S C2S H2S1 109.5
O2S C2S H2S2 109.5
H2S1 C2S H2S2 109.5
O2S C2S H2S3 109.5
H2S1 C2S H2S3 109.5
H2S2 C2S H2S3 109.5
C16 C11 C12 119.2(3)
C16 C11 C17 124.0(3)
C12 C11 C17 116.7(3)
C13 C12 C11 120.5(3)
C13 C12 H12A 119.8
C11 C12 H12A 119.8
C12 C13 C14 120.8(3)
C12 C13 H13A 119.6
C14 C13 H13A 119.6
C15 C14 C13 119.1(3)
C15 C14 H14A 120.4
C13 C14 H14A 120.4
C14 C15 O12 125.0(3)
C14 C15 C16 121.8(3)
O12 C15 C16 113.1(3)
O11 C16 C11 124.2(3)
O11 C16 C15 117.2(3)
C11 C16 C15 118.6(3)
N11 C17 C11 127.8(3)
N11 C17 H17A 116.1
C11 C17 H17A 116.1
C19 C18 C23 119.9(3)
C19 C18 N11 118.3(3)
C23 C18 N11 121.8(3)
C20 C19 C18 119.6(3)
C20 C19 H19A 120.2
C18 C19 H19A 120.2
C21 C20 C19 120.6(3)
C21 C20 H20A 119.7
C19 C20 H20A 119.7
C20 C21 C22 119.7(3)
C20 C21 H21A 120.2
C22 C21 H21A 120.2
C21 C22 C23 120.5(3)
C21 C22 H22A 119.8
C23 C22 H22A 119.8
C22 C23 C18 119.6(3)
C22 C23 H23A 120.2
C18 C23 H23A 120.2
O12 C24 H24A 109.5
O12 C24 H24B 109.5
H24A C24 H24B 109.5
O12 C24 H24C 109.5
H24A C24 H24C 109.5
H24B C24 H24C 109.5
C36 C31 C32 119.6(3)
C36 C31 C37 121.9(3)
C32 C31 C37 118.2(3)
C33 C32 C31 120.9(3)
C33 C32 H32A 119.5
C31 C32 H32A 119.5
C32 C33 C34 119.9(3)
C32 C33 H33A 120.1
C34 C33 H33A 120.1
C35 C34 C33 120.1(3)
C35 C34 H34A 119.9
C33 C34 H34A 119.9
C34 C35 O32 125.5(3)
C34 C35 C36 121.8(3)
O32 C35 C36 112.7(3)
O31 C36 C31 123.7(3)
O31 C36 C35 118.6(3)
C31 C36 C35 117.6(3)
N31 C37 C31 126.7(3)
N31 C37 H37A 116.6
C31 C37 H37A 116.6
C39 C38 C43 120.8(3)
C39 C38 N31 117.7(3)
C43 C38 N31 121.5(3)
C38 C39 C40 119.6(3)
C38 C39 H39A 120.2
C40 C39 H39A 120.2
C41 C40 C39 119.7(4)
C41 C40 H40A 120.1
C39 C40 H40A 120.1
C40 C41 C42 120.8(4)
C40 C41 H41A 119.6
C42 C41 H41A 119.6
C41 C42 C43 120.6(4)
C41 C42 H42A 119.7
C43 C42 H42A 119.7
C38 C43 C42 118.5(4)
C38 C43 H43A 120.8
C42 C43 H43A 120.8
O32 C44 H44A 109.5
O32 C44 H44B 109.5
H44A C44 H44B 109.5
O32 C44 H44C 109.5
H44A C44 H44C 109.5
H44B C44 H44C 109.5
O51 C51 O52 125.1(3)
O51 C51 C52 117.9(3)
O52 C51 C52 116.9(3)
C51 C52 H52A 109.5
C51 C52 H52B 109.5
H52A C52 H52B 109.5
C51 C52 H52C 109.5
H52A C52 H52C 109.5
H52B C52 H52C 109.5

loop_
_geom_bond_atom_site_label_1
_geom_bond_atom_site_label_2
_geom_bond_distance
Zn2 O52 1.998(2)
Zn2 O11 2.009(2)
Zn2 N31 2.070(3)
Zn2 N11 2.096(3)
Zn2 O31 2.107(2)
Zn2 Dy1 3.4314(10)
Dy1 O31 2.296(2)
Dy1 O11 2.297(2)
Dy1 O51 2.325(3)
Dy1 O72 2.395(3)
Dy1 O71 2.416(3)
Dy1 O61 2.465(3)
Dy1 O32 2.496(3)
Dy1 O62 2.517(3)
Dy1 O12 2.562(2)
Dy1 N71 2.779(4)
Dy1 N61 2.887(3)
O1S C1S 1.391(5)
O2S C2S 1.423(7)
O11 C16 1.327(4)
O12 C15 1.389(4)
O12 C24 1.436(4)
O31 C36 1.310(4)
O32 C35 1.391(4)
O32 C44 1.444(4)
O51 C51 1.261(4)
O52 C51 1.262(4)
O61 N61 1.286(4)
O62 N61 1.253(4)
O63 N61 1.237(5)
O71 N71 1.272(4)
O72 N71 1.273(5)
O73 N71 1.504(6)
N11 C17 1.296(4)
N11 C18 1.437(4)
N31 C37 1.293(5)
N31 C38 1.433(4)
C1S H1S1 0.9800
C1S H1S2 0.9800
C1S H1S3 0.9800
C2S H2S1 0.9800
C2S H2S2 0.9800
C2S H2S3 0.9800
C11 C16 1.398(4)
C11 C12 1.419(4)
C11 C17 1.444(4)
C12 C13 1.376(4)
C12 H12A 0.9500
C13 C14 1.397(5)
C13 H13A 0.9500
C14 C15 1.372(5)
C14 H14A 0.9500
C15 C16 1.417(4)
C17 H17A 0.9500
C18 C19 1.393(5)
C18 C23 1.395(5)
C19 C20 1.393(4)
C19 H19A 0.9500
C20 C21 1.379(5)
C20 H20A 0.9500
C21 C22 1.388(6)
C21 H21A 0.9500
C22 C23 1.391(5)
C22 H22A 0.9500
C23 H23A 0.9500
C24 H24A 0.9800
C24 H24B 0.9800
C24 H24C 0.9800
C31 C36 1.405(4)
C31 C32 1.420(5)
C31 C37 1.451(5)
C32 C33 1.373(5)
C32 H32A 0.9500
C33 C34 1.394(5)
C33 H33A 0.9500
C34 C35 1.373(5)
C34 H34A 0.9500
C35 C36 1.421(5)
C37 H37A 0.9500
C38 C39 1.393(5)
C38 C43 1.397(5)
C39 C40 1.402(5)
C39 H39A 0.9500
C40 C41 1.375(6)
C40 H40A 0.9500
C41 C42 1.384(7)
C41 H41A 0.9500
C42 C43 1.401(5)
C42 H42A 0.9500
C43 H43A 0.9500
C44 H44A 0.9800
C44 H44B 0.9800
C44 H44C 0.9800
C51 C52 1.511(5)
C52 H52A 0.9800
C52 H52B 0.9800
C52 H52C 0.9800

loop_
_geom_torsion_atom_site_label_1
_geom_torsion_atom_site_label_2
_geom_torsion_atom_site_label_3
_geom_torsion_atom_site_label_4
_geom_torsion
O52 Zn2 Dy1 O31 96.54(12)
O11 Zn2 Dy1 O31 -137.82(15)
N31 Zn2 Dy1 O31 -11.99(13)
N11 Zn2 Dy1 O31 -160.73(14)
O52 Zn2 Dy1 O11 -125.63(13)
N31 Zn2 Dy1 O11 125.83(15)
N11 Zn2 Dy1 O11 -22.90(15)
O31 Zn2 Dy1 O11 137.82(15)
O52 Zn2 Dy1 O51 -5.08(10)
O11 Zn2 Dy1 O51 120.55(14)
N31 Zn2 Dy1 O51 -113.62(12)
N11 Zn2 Dy1 O51 97.65(12)
O31 Zn2 Dy1 O51 -101.62(12)
O52 Zn2 Dy1 O72 -13.33(12)
O11 Zn2 Dy1 O72 112.30(15)
N31 Zn2 Dy1 O72 -121.87(14)
N11 Zn2 Dy1 O72 89.39(14)
O31 Zn2 Dy1 O72 -109.88(14)
O52 Zn2 Dy1 O71 -68.95(10)
O11 Zn2 Dy1 O71 56.68(13)
N31 Zn2 Dy1 O71 -177.49(11)
N11 Zn2 Dy1 O71 33.78(12)
O31 Zn2 Dy1 O71 -165.49(12)
O52 Zn2 Dy1 O61 141.61(14)
O11 Zn2 Dy1 O61 -92.76(16)
N31 Zn2 Dy1 O61 33.07(15)
N11 Zn2 Dy1 O61 -115.66(15)
O31 Zn2 Dy1 O61 45.07(15)
O52 Zn2 Dy1 O32 70.03(10)
O11 Zn2 Dy1 O32 -164.34(13)
N31 Zn2 Dy1 O32 -38.51(11)
N11 Zn2 Dy1 O32 172.75(11)
O31 Zn2 Dy1 O32 -26.52(11)
O52 Zn2 Dy1 O62 146.33(10)
O11 Zn2 Dy1 O62 -88.04(13)
N31 Zn2 Dy1 O62 37.79(11)
N11 Zn2 Dy1 O62 -110.95(12)
O31 Zn2 Dy1 O62 49.78(12)
O52 Zn2 Dy1 O12 -140.13(9)
O11 Zn2 Dy1 O12 -14.50(13)
N31 Zn2 Dy1 O12 111.33(11)
N11 Zn2 Dy1 O12 -37.40(11)
O31 Zn2 Dy1 O12 123.32(11)
O52 Zn2 Dy1 N71 -46.28(12)
O11 Zn2 Dy1 N71 79.35(15)
N31 Zn2 Dy1 N71 -154.82(13)
N11 Zn2 Dy1 N71 56.44(14)
O31 Zn2 Dy1 N71 -142.83(14)
O52 Zn2 Dy1 N61 140.24(10)
O11 Zn2 Dy1 N61 -94.13(14)
N31 Zn2 Dy1 N61 31.70(12)
N11 Zn2 Dy1 N61 -117.03(12)
O31 Zn2 Dy1 N61 43.70(12)
O52 Zn2 O11 C16 -121.3(3)
N31 Zn2 O11 C16 90.2(3)
N11 Zn2 O11 C16 -17.6(3)
O31 Zn2 O11 C16 153.4(3)
Dy1 Zn2 O11 C16 -179.5(3)
O52 Zn2 O11 Dy1 58.26(13)
N31 Zn2 O11 Dy1 -90.24(16)
N11 Zn2 O11 Dy1 161.90(11)
O31 Zn2 O11 Dy1 -27.08(10)
O31 Dy1 O11 C16 -154.2(3)
O51 Dy1 O11 C16 128.5(3)
O72 Dy1 O11 C16 69.0(3)
O71 Dy1 O11 C16 52.3(3)
O61 Dy1 O11 C16 -49.5(3)
O32 Dy1 O11 C16 -159.8(2)
O62 Dy1 O11 C16 -85.0(3)
O12 Dy1 O11 C16 -16.6(2)
N71 Dy1 O11 C16 59.6(3)
N61 Dy1 O11 C16 -74.2(3)
Zn2 Dy1 O11 C16 179.6(3)
O31 Dy1 O11 Zn2 26.20(10)
O51 Dy1 O11 Zn2 -51.04(11)
O72 Dy1 O11 Zn2 -110.53(14)
O71 Dy1 O11 Zn2 -127.23(12)
O61 Dy1 O11 Zn2 130.93(11)
O32 Dy1 O11 Zn2 20.68(16)
O62 Dy1 O11 Zn2 95.42(11)
O12 Dy1 O11 Zn2 163.89(14)
N71 Dy1 O11 Zn2 -119.97(12)
N61 Dy1 O11 Zn2 106.21(11)
O31 Dy1 O12 C15 58.3(2)
O11 Dy1 O12 C15 15.6(2)
O51 Dy1 O12 C15 -35.6(3)
O72 Dy1 O12 C15 -122.3(2)
O71 Dy1 O12 C15 -81.8(2)
O61 Dy1 O12 C15 172.8(2)
O32 Dy1 O12 C15 140.6(2)
O62 Dy1 O12 C15 119.7(2)
N71 Dy1 O12 C15 -101.7(2)
N61 Dy1 O12 C15 145.8(2)
Zn2 Dy1 O12 C15 24.7(2)
O31 Dy1 O12 C24 -142.0(3)
O11 Dy1 O12 C24 175.4(3)
O51 Dy1 O12 C24 124.1(3)
O72 Dy1 O12 C24 37.4(3)
O71 Dy1 O12 C24 77.9(3)
O61 Dy1 O12 C24 -27.5(3)
O32 Dy1 O12 C24 -59.7(3)
O62 Dy1 O12 C24 -80.6(3)
N71 Dy1 O12 C24 58.0(3)
N61 Dy1 O12 C24 -54.5(3)
Zn2 Dy1 O12 C24 -175.6(3)
O52 Zn2 O31 C36 60.3(2)
O11 Zn2 O31 C36 168.7(2)
N31 Zn2 O31 C36 -47.8(2)
N11 Zn2 O31 C36 -161.7(3)
Dy1 Zn2 O31 C36 142.0(3)
O52 Zn2 O31 Dy1 -81.71(10)
O11 Zn2 O31 Dy1 26.69(9)
N31 Zn2 O31 Dy1 170.15(11)
N11 Zn2 O31 Dy1 56.2(3)
O11 Dy1 O31 C36 -163.9(3)
O51 Dy1 O31 C36 -74.3(2)
O72 Dy1 O31 C36 -24.8(3)
O71 Dy1 O31 C36 -116.1(2)
O61 Dy1 O31 C36 65.5(3)
O32 Dy1 O31 C36 11.5(2)
O62 Dy1 O31 C36 93.0(3)
O12 Dy1 O31 C36 154.4(2)
N71 Dy1 O31 C36 -67.5(3)
N61 Dy1 O31 C36 76.6(2)
Zn2 Dy1 O31 C36 -139.4(3)
O11 Dy1 O31 Zn2 -24.54(9)
O51 Dy1 O31 Zn2 65.06(10)
O72 Dy1 O31 Zn2 114.55(12)
O71 Dy1 O31 Zn2 23.30(18)
O61 Dy1 O31 Zn2 -155.15(9)
O32 Dy1 O31 Zn2 150.87(12)
O62 Dy1 O31 Zn2 -127.57(12)
O12 Dy1 O31 Zn2 -66.26(11)
N71 Dy1 O31 Zn2 71.9(2)
N61 Dy1 O31 Zn2 -143.97(10)
O31 Dy1 O32 C35 -10.4(2)
O11 Dy1 O32 C35 -4.8(3)
O51 Dy1 O32 C35 68.4(2)
O72 Dy1 O32 C35 145.8(2)
O71 Dy1 O32 C35 129.7(2)
O61 Dy1 O32 C35 -141.7(2)
O62 Dy1 O32 C35 -88.1(2)
O12 Dy1 O32 C35 -108.8(2)
N71 Dy1 O32 C35 138.1(2)
N61 Dy1 O32 C35 -114.2(2)
Zn2 Dy1 O32 C35 6.8(2)
O31 Dy1 O32 C44 171.5(3)
O11 Dy1 O32 C44 177.0(2)
O51 Dy1 O32 C44 -109.8(3)
O72 Dy1 O32 C44 -32.4(3)
O71 Dy1 O32 C44 -48.5(3)
O61 Dy1 O32 C44 40.2(3)
O62 Dy1 O32 C44 93.7(3)
O12 Dy1 O32 C44 73.0(3)
N71 Dy1 O32 C44 -40.0(3)
N61 Dy1 O32 C44 67.6(3)
Zn2 Dy1 O32 C44 -171.4(3)
O31 Dy1 O51 C51 -29.8(4)
O11 Dy1 O51 C51 36.7(4)
O72 Dy1 O51 C51 -178.0(4)
O71 Dy1 O51 C51 125.7(4)
O61 Dy1 O51 C51 -145.4(3)
O32 Dy1 O51 C51 -96.5(4)
O62 Dy1 O51 C51 -52.1(4)
O12 Dy1 O51 C51 81.4(4)
N71 Dy1 O51 C51 153.8(4)
N61 Dy1 O51 C51 -101.3(4)
Zn2 Dy1 O51 C51 7.5(3)
O11 Zn2 O52 C51 -26.3(3)
N31 Zn2 O52 C51 132.3(3)
N11 Zn2 O52 C51 -119.8(3)
O31 Zn2 O52 C51 47.6(3)
Dy1 Zn2 O52 C51 7.1(3)
O31 Dy1 O61 N61 25.9(2)
O11 Dy1 O61 N61 -56.4(2)
O51 Dy1 O61 N61 126.7(2)
O72 Dy1 O61 N61 160.4(2)
O71 Dy1 O61 N61 -153.19(19)
O32 Dy1 O61 N61 75.9(2)
O62 Dy1 O61 N61 -8.62(18)
O12 Dy1 O61 N61 -86.3(2)
N71 Dy1 O61 N61 -176.3(2)
Zn2 Dy1 O61 N61 -2.6(3)
O31 Dy1 O62 N61 -139.4(2)
O11 Dy1 O62 N61 157.6(2)
O51 Dy1 O62 N61 -116.7(2)
O72 Dy1 O62 N61 -3.3(2)
O71 Dy1 O62 N61 66.3(2)
O61 Dy1 O62 N61 8.83(19)
O32 Dy1 O62 N61 -71.3(2)
O12 Dy1 O62 N61 96.9(2)
N71 Dy1 O62 N61 26.5(3)
Zn2 Dy1 O62 N61 -167.99(19)
O31 Dy1 O71 N71 122.8(2)
O11 Dy1 O71 N71 165.4(2)
O51 Dy1 O71 N71 81.0(2)
O72 Dy1 O71 N71 -1.5(2)
O61 Dy1 O71 N71 -58.6(2)
O32 Dy1 O71 N71 18.0(3)
O62 Dy1 O71 N71 -100.7(2)
O12 Dy1 O71 N71 -131.9(2)
N61 Dy1 O71 N71 -72.5(2)
Zn2 Dy1 O71 N71 137.2(2)
O31 Dy1 O72 N71 -130.6(2)
O11 Dy1 O72 N71 -19.1(3)
O51 Dy1 O72 N71 -81.2(2)
O71 Dy1 O72 N71 1.5(2)
O61 Dy1 O72 N71 120.2(2)
O32 Dy1 O72 N71 -163.8(2)
O62 Dy1 O72 N71 130.2(2)
O12 Dy1 O72 N71 50.1(2)
N61 Dy1 O72 N71 128.8(2)
Zn2 Dy1 O72 N71 -73.5(2)
O52 Zn2 N11 C17 117.7(3)
O11 Zn2 N11 C17 9.6(3)
N31 Zn2 N11 C17 -130.1(3)
O31 Zn2 N11 C17 -18.8(5)
Dy1 Zn2 N11 C17 24.1(3)
O52 Zn2 N11 C18 -61.1(2)
O11 Zn2 N11 C18 -169.2(2)
N31 Zn2 N11 C18 51.1(2)
O31 Zn2 N11 C18 162.4(3)
Dy1 Zn2 N11 C18 -154.70(19)
O52 Zn2 N31 C37 -53.8(3)
O11 Zn2 N31 C37 94.6(3)
N11 Zn2 N31 C37 -162.4(3)
O31 Zn2 N31 C37 34.9(3)
Dy1 Zn2 N31 C37 42.7(3)
O52 Zn2 N31 C38 118.8(2)
O11 Zn2 N31 C38 -92.7(3)
N11 Zn2 N31 C38 10.3(2)
O31 Zn2 N31 C38 -152.5(2)
Dy1 Zn2 N31 C38 -144.6(2)
Dy1 O62 N61 O63 162.9(3)
Dy1 O62 N61 O61 -15.0(3)
Dy1 O61 N61 O63 -162.6(3)
Dy1 O61 N61 O62 15.3(3)
O31 Dy1 N61 O63 -63.2(11)
O11 Dy1 N61 O63 -127.3(11)
O51 Dy1 N61 O63 3.9(12)
O72 Dy1 N61 O63 75.4(11)
O71 Dy1 N61 O63 125.9(11)
O61 Dy1 N61 O63 93.9(11)
O32 Dy1 N61 O63 -1.2(11)
O62 Dy1 N61 O63 -101.8(12)
O12 Dy1 N61 O63 -178.1(11)
N71 Dy1 N61 O63 97.9(11)
Zn2 Dy1 N61 O63 -87.7(11)
O31 Dy1 N61 O62 38.6(2)
O11 Dy1 N61 O62 -25.5(2)
O51 Dy1 N61 O62 105.7(2)
O72 Dy1 N61 O62 177.2(2)
O71 Dy1 N61 O62 -132.3(2)
O61 Dy1 N61 O62 -164.3(3)
O32 Dy1 N61 O62 100.6(2)
O12 Dy1 N61 O62 -76.4(2)
N71 Dy1 N61 O62 -160.3(2)
Zn2 Dy1 N61 O62 14.1(2)
O31 Dy1 N61 O61 -157.12(19)
O11 Dy1 N61 O61 138.78(19)
O51 Dy1 N61 O61 -90.0(2)
O72 Dy1 N61 O61 -18.5(2)
O71 Dy1 N61 O61 32.0(2)
O32 Dy1 N61 O61 -95.1(2)
O62 Dy1 N61 O61 164.3(3)
O12 Dy1 N61 O61 87.9(2)
N71 Dy1 N61 O61 4.0(2)
Zn2 Dy1 N61 O61 178.36(17)
Dy1 O71 N71 O72 2.7(3)
Dy1 O71 N71 O73 -178.2(4)
Dy1 O72 N71 O71 -2.7(4)
Dy1 O72 N71 O73 178.2(4)
O31 Dy1 N71 O71 -98.4(3)
O11 Dy1 N71 O71 -16.0(2)
O51 Dy1 N71 O71 -91.4(2)
O72 Dy1 N71 O71 177.3(4)
O61 Dy1 N71 O71 122.5(2)
O32 Dy1 N71 O71 -166.2(2)
O62 Dy1 N71 O71 108.7(2)
O12 Dy1 N71 O71 44.4(2)
N61 Dy1 N71 O71 120.7(2)
Zn2 Dy1 N71 O71 -53.4(2)
O31 Dy1 N71 O72 84.3(3)
O11 Dy1 N71 O72 166.69(19)
O51 Dy1 N71 O72 91.3(2)
O71 Dy1 N71 O72 -177.3(4)
O61 Dy1 N71 O72 -54.8(2)
O32 Dy1 N71 O72 16.6(2)
O62 Dy1 N71 O72 -68.6(3)
O12 Dy1 N71 O72 -132.8(2)
N61 Dy1 N71 O72 -56.6(2)
Zn2 Dy1 N71 O72 129.37(18)
O31 Dy1 N71 O73 37(8)
O11 Dy1 N71 O73 120(8)
O51 Dy1 N71 O73 44(8)
O72 Dy1 N71 O73 -47(8)
O71 Dy1 N71 O73 136(8)
O61 Dy1 N71 O73 -102(8)
O32 Dy1 N71 O73 -30(8)
O62 Dy1 N71 O73 -116(8)
O12 Dy1 N71 O73 -180(100)
N61 Dy1 N71 O73 -104(8)
Zn2 Dy1 N71 O73 82(8)
C16 C11 C12 C13 1.8(5)
C17 C11 C12 C13 178.8(3)
C11 C12 C13 C14 -1.0(5)
C12 C13 C14 C15 0.1(5)
C13 C14 C15 O12 179.4(3)
C13 C14 C15 C16 0.0(5)
C24 O12 C15 C14 4.2(5)
Dy1 O12 C15 C14 166.0(3)
C24 O12 C15 C16 -176.4(3)
Dy1 O12 C15 C16 -14.6(3)
Zn2 O11 C16 C11 15.1(5)
Dy1 O11 C16 C11 -164.3(2)
Zn2 O11 C16 C15 -165.1(2)
Dy1 O11 C16 C15 15.5(4)
C12 C11 C16 O11 178.1(3)
C17 C11 C16 O11 1.4(5)
C12 C11 C16 C15 -1.7(5)
C17 C11 C16 C15 -178.5(3)
C14 C15 C16 O11 -179.0(3)
O12 C15 C16 O11 1.5(4)
C14 C15 C16 C11 0.8(5)
O12 C15 C16 C11 -178.7(3)
C18 N11 C17 C11 179.7(3)
Zn2 N11 C17 C11 0.9(5)
C16 C11 C17 N11 -9.7(5)
C12 C11 C17 N11 173.4(3)
C17 N11 C18 C19 -144.0(3)
Zn2 N11 C18 C19 34.9(4)
C17 N11 C18 C23 36.8(5)
Zn2 N11 C18 C23 -144.3(3)
C23 C18 C19 C20 -3.1(5)
N11 C18 C19 C20 177.8(3)
C18 C19 C20 C21 1.2(5)
C19 C20 C21 C22 0.8(6)
C20 C21 C22 C23 -0.8(6)
C21 C22 C23 C18 -1.1(6)
C19 C18 C23 C22 3.0(5)
N11 C18 C23 C22 -177.9(3)
C36 C31 C32 C33 2.8(5)
C37 C31 C32 C33 177.5(3)
C31 C32 C33 C34 -2.4(6)
C32 C33 C34 C35 0.0(6)
C33 C34 C35 O32 -178.3(3)
C33 C34 C35 C36 1.9(6)
C44 O32 C35 C34 7.6(5)
Dy1 O32 C35 C34 -170.8(3)
C44 O32 C35 C36 -172.6(3)
Dy1 O32 C35 C36 9.0(4)
Zn2 O31 C36 C31 37.3(4)
Dy1 O31 C36 C31 170.5(2)
Zn2 O31 C36 C35 -144.6(2)
Dy1 O31 C36 C35 -11.4(4)
C32 C31 C36 O31 177.3(3)
C37 C31 C36 O31 2.7(5)
C32 C31 C36 C35 -0.9(5)
C37 C31 C36 C35 -175.4(3)
C34 C35 C36 O31 -179.7(3)
O32 C35 C36 O31 0.5(4)
C34 C35 C36 C31 -1.5(5)
O32 C35 C36 C31 178.7(3)
C38 N31 C37 C31 176.2(3)
Zn2 N31 C37 C31 -11.0(5)
C36 C31 C37 N31 -18.3(5)
C32 C31 C37 N31 167.1(3)
C37 N31 C38 C39 -136.5(3)
Zn2 N31 C38 C39 50.5(4)
C37 N31 C38 C43 43.6(5)
Zn2 N31 C38 C43 -129.4(3)
C43 C38 C39 C40 -1.3(5)
N31 C38 C39 C40 178.9(3)
C38 C39 C40 C41 -1.0(5)
C39 C40 C41 C42 1.9(6)
C40 C41 C42 C43 -0.5(6)
C39 C38 C43 C42 2.6(5)
N31 C38 C43 C42 -177.5(3)
C41 C42 C43 C38 -1.7(6)
Dy1 O51 C51 O52 -5.1(6)
Dy1 O51 C51 C52 177.1(3)
Zn2 O52 C51 O51 -5.0(5)
Zn2 O52 C51 C52 172.8(2)
